data_4325295
loop_
_publ_author_name
'Thomas S. Teets'
'Timothy R. Cook'
'Brian D. McCarthy'
'Daniel G. Nocera'

_publ_section_title
;
 Redox Chemistry, Acid Reactivity, and Hydrogenation Reactions of
 Two-Electron Mixed Valence Diiridium and Dirhodium Complexes
;
_journal_name_full 'Inorganic Chemistry'
_journal_page_first 5223
_journal_page_last 5233
_journal_paper_doi 10.1021/ic2005248
_journal_volume 50
_journal_year 2011
_chemical_formula_moiety C35H48Cl2F24Ir2N4O11P4S,CH2Cl2
_chemical_formula_sum 'C36.25 H50.5 Cl4.5 F24 Ir2 N4 O11 P4 S'
_chemical_formula_weight 1874.17
_chemical_name_common Ir2(tfepma)2(CNtBu)2(H)(OTs)
_space_group_crystal_system monoclinic
_space_group_IT_number 15
_space_group_name_Hall '-C 2yc'
_space_group_name_H-M_alt 'C 1 2/c 1'
_atom_sites_solution_hydrogens geom
_atom_sites_solution_primary direct
_atom_sites_solution_secondary difmap
_audit_creation_method SHELXL-97
_cell_angle_alpha 90.00
_cell_angle_beta 130.3560(10)
_cell_angle_gamma 90.00
_cell_formula_units_Z 8
_cell_length_a 29.043(3)
_cell_length_b 29.565(3)
_cell_length_c 19.9842(18)
_cell_measurement_reflns_used 9876
_cell_measurement_temperature 175(2)
_cell_measurement_theta_max 26.34
_cell_measurement_theta_min 2.30
_cell_volume 13076(2)
_computing_cell_refinement 'Bruker SAINT'
_computing_data_collection 'Bruker APEX2'
_computing_data_reduction 'Bruker SAINT'
_computing_molecular_graphics 'Bruker SHELXTL'
_computing_publication_material 'Bruker SHELXTL'
_computing_structure_refinement 'SHELXL-97 (Sheldrick, 2008)'
_computing_structure_solution 'SHELXS-97 (Sheldrick, 2008)'
_diffrn_ambient_temperature 175(2)
_diffrn_measured_fraction_theta_full 1.000
_diffrn_measured_fraction_theta_max 1.000
_diffrn_measurement_device_type 'Bruker APEX-II CCD'
_diffrn_measurement_method '\f and \w scans'
_diffrn_radiation_monochromator graphite
_diffrn_radiation_source 'fine-focus sealed tube'
_diffrn_radiation_type MoK\a
_diffrn_radiation_wavelength 0.71073
_diffrn_reflns_av_R_equivalents 0.0570
_diffrn_reflns_av_sigmaI/netI 0.0298
_diffrn_reflns_limit_h_max 34
_diffrn_reflns_limit_h_min -34
_diffrn_reflns_limit_k_max 34
_diffrn_reflns_limit_k_min -35
_diffrn_reflns_limit_l_max 23
_diffrn_reflns_limit_l_min -23
_diffrn_reflns_number 107930
_diffrn_reflns_theta_full 25.03
_diffrn_reflns_theta_max 25.03
_diffrn_reflns_theta_min 1.15
_exptl_absorpt_coefficient_mu 4.499
_exptl_absorpt_correction_T_max 0.4664
_exptl_absorpt_correction_T_min 0.3455
_exptl_absorpt_correction_type multi-scan
_exptl_absorpt_process_details Sadabs
_exptl_crystal_colour colorless
_exptl_crystal_density_diffrn 1.904
_exptl_crystal_description block
_exptl_crystal_F_000 7252
_exptl_crystal_size_max 0.30
_exptl_crystal_size_mid 0.30
_exptl_crystal_size_min 0.20
_refine_diff_density_max 1.633
_refine_diff_density_min -1.076
_refine_diff_density_rms 0.141
_refine_ls_extinction_method none
_refine_ls_goodness_of_fit_ref 1.088
_refine_ls_hydrogen_treatment mixed
_refine_ls_matrix_type full
_refine_ls_number_parameters 815
_refine_ls_number_reflns 11581
_refine_ls_number_restraints 76
_refine_ls_restrained_S_all 1.111
_refine_ls_R_factor_all 0.0639
_refine_ls_R_factor_gt 0.0426
_refine_ls_shift/su_max 0.002
_refine_ls_shift/su_mean 0.000
_refine_ls_structure_factor_coef Fsqd
_refine_ls_weighting_details 'calc w=1/[\s^2^(Fo^2^)+(0.0562P)^2^+141.0708P] where P=(Fo^2^+2Fc^2^)/3'
_refine_ls_weighting_scheme calc
_refine_ls_wR_factor_gt 0.1066
_refine_ls_wR_factor_ref 0.1263
_reflns_number_gt 9050
_reflns_number_total 11581
_reflns_threshold_expression >2sigma(I)
_cod_data_source_file ic2005248_si_002_08.cif
_cod_data_source_block 9
_cod_depositor_comments
;
 Updating space group information.

 Antanas Vaitkus,
 2018-06-10
;
_cod_original_formula_sum 'C36.25 H50.50 Cl4.50 F24 Ir2 N4 O11 P4 S'
_cod_database_code 4325295

loop_
_space_group_symop_id
_space_group_symop_operation_xyz
1 'x, y, z'
2 '-x, y, -z+1/2'
3 'x+1/2, y+1/2, z'
4 '-x+1/2, y+1/2, -z+1/2'
5 '-x, -y, -z'
6 'x, -y, z-1/2'
7 '-x+1/2, -y+1/2, -z'
8 'x+1/2, -y+1/2, z-1/2'

loop_
_atom_site_label
_atom_site_type_symbol
_atom_site_fract_x
_atom_site_fract_y
_atom_site_fract_z
_atom_site_U_iso_or_equiv
_atom_site_adp_type
_atom_site_occupancy
_atom_site_symmetry_multiplicity
_atom_site_calc_flag
_atom_site_refinement_flags
_atom_site_disorder_assembly
_atom_site_disorder_group
S1 S 0.77165(13) -0.15131(8) -0.09595(17) 0.0654(7) Uani 1 1 d . . .
Ir1 Ir 0.760492(13) -0.094073(10) -0.25373(2) 0.04024(10) Uani 1 1 d D . .
H1 H 0.757(3) -0.059(2) -0.318(4) 0.048 Uiso 1 1 d D . .
Ir2 Ir 0.725919(14) -0.150260(9) -0.38952(2) 0.04027(10) Uani 1 1 d . . .
P1 P 0.66336(9) -0.07201(7) -0.33128(15) 0.0471(5) Uani 1 1 d . . .
P2 P 0.63202(10) -0.11948(8) -0.48160(16) 0.0534(5) Uani 1 1 d U . .
P3 P 0.85892(10) -0.11273(7) -0.17985(16) 0.0505(5) Uani 1 1 d . . .
P4 P 0.81769(10) -0.18492(7) -0.30361(15) 0.0454(5) Uani 1 1 d . . .
Cl1 Cl 0.76661(9) -0.09470(6) -0.42797(14) 0.0478(5) Uani 1 1 d . . .
Cl1S Cl 0.8081(4) -0.1040(3) 0.1862(4) 0.217(3) Uani 1 1 d DU . .
Cl2 Cl 0.69246(10) -0.19850(7) -0.51799(14) 0.0527(5) Uani 1 1 d . . .
Cl2S Cl 0.7558(3) -0.03398(16) 0.0621(5) 0.173(2) Uani 1 1 d DU . .
Cl3S Cl 1.0540(13) -0.1379(13) 0.3018(15) 0.269(12) Uani 0.25 1 d PDU A -1
Cl4S Cl 0.9876(9) -0.2167(10) 0.247(2) 0.204(10) Uani 0.25 1 d PDU A -1
O1 O 0.6541(3) -0.01825(19) -0.3300(4) 0.0538(14) Uani 1 1 d . . .
O2 O 0.6264(3) -0.0886(2) -0.3027(5) 0.0641(17) Uani 1 1 d . . .
O3 O 0.6081(4) -0.0935(3) -0.5680(5) 0.097(2) Uani 1 1 d U . .
O4 O 0.5792(3) -0.1566(2) -0.5213(5) 0.077(2) Uani 1 1 d . . .
O5 O 0.8985(3) -0.1267(2) -0.0806(4) 0.0636(17) Uani 1 1 d . . .
O6 O 0.9026(3) -0.0735(2) -0.1650(5) 0.0709(19) Uani 1 1 d . . .
O7 O 0.8471(3) -0.2004(2) -0.3455(4) 0.0633(17) Uani 1 1 d . . .
O8 O 0.8210(3) -0.23361(18) -0.2645(4) 0.0579(15) Uani 1 1 d . . .
O12 O 0.8117(4) -0.1135(2) -0.0389(5) 0.083(2) Uani 1 1 d . . .
O13 O 0.7183(4) -0.1547(3) -0.1056(6) 0.085(2) Uani 1 1 d . . .
O14 O 0.7577(3) -0.1504(2) -0.1819(4) 0.0632(17) Uani 1 1 d . . .
N1 N 0.6135(3) -0.0843(3) -0.4376(5) 0.061(2) Uani 1 1 d . . .
N2 N 0.8734(3) -0.1579(2) -0.2137(5) 0.0548(18) Uani 1 1 d . . .
N3 N 0.8057(3) -0.0148(2) -0.1224(5) 0.0566(19) Uani 1 1 d . . .
N4 N 0.6700(3) -0.2151(2) -0.3394(5) 0.0556(18) Uani 1 1 d . . .
C1 C 0.5492(4) -0.0691(4) -0.4905(8) 0.094(4) Uani 1 1 d . . .
H1A H 0.5407 -0.0449 -0.5306 0.141 Uiso 1 1 calc R . .
H1B H 0.5428 -0.0578 -0.4508 0.141 Uiso 1 1 calc R . .
H1C H 0.5220 -0.0946 -0.5244 0.141 Uiso 1 1 calc R . .
C1S C 0.7706(8) -0.0910(4) 0.0784(9) 0.125(5) Uani 1 1 d DU . .
H1S1 H 0.7323 -0.1081 0.0401 0.150 Uiso 1 1 calc R . .
H1S2 H 0.7957 -0.0995 0.0630 0.150 Uiso 1 1 calc R . .
C2 C 0.9369(4) -0.1754(4) -0.1586(7) 0.075(3) Uani 1 1 d . . .
H2A H 0.9459 -0.1940 -0.1107 0.112 Uiso 1 1 calc R . .
H2B H 0.9651 -0.1499 -0.1341 0.112 Uiso 1 1 calc R . .
H2C H 0.9412 -0.1939 -0.1951 0.112 Uiso 1 1 calc R . .
C2S C 1.0562(16) -0.1946(14) 0.298(5) 0.238(15) Uani 0.25 1 d PDU A -1
H2S1 H 1.0705 -0.2034 0.2665 0.286 Uiso 0.25 1 calc PR A -1
H2S2 H 1.0851 -0.2067 0.3586 0.286 Uiso 0.25 1 calc PR A -1
C11 C 0.6739(4) 0.0124(3) -0.3608(7) 0.068(3) Uani 1 1 d . . .
H11A H 0.6728 -0.0024 -0.4063 0.082 Uiso 1 1 calc R . .
H11B H 0.7162 0.0214 -0.3118 0.082 Uiso 1 1 calc R . .
C12 C 0.6352(7) 0.0526(5) -0.3979(12) 0.105(5) Uani 1 1 d . . .
C21 C 0.6342(5) -0.0728(4) -0.2281(7) 0.069(3) Uani 1 1 d . . .
H21A H 0.6488 -0.0412 -0.2145 0.083 Uiso 1 1 calc R . .
H21B H 0.6642 -0.0918 -0.1762 0.083 Uiso 1 1 calc R . .
C22 C 0.5754(7) -0.0756(5) -0.2497(11) 0.100(4) Uani 1 1 d . . .
C31 C 0.6272(7) -0.0903(7) -0.6142(10) 0.136(3) Uani 1 1 d U . .
H31A H 0.6693 -0.0789 -0.5724 0.163 Uiso 1 1 calc R . .
H31B H 0.6298 -0.1217 -0.6287 0.163 Uiso 1 1 calc R . .
C32 C 0.6023(10) -0.0682(9) -0.6824(14) 0.172(4) Uani 1 1 d U . .
C41 C 0.5536(5) -0.1846(4) -0.5946(9) 0.093(4) Uani 1 1 d . . .
H41A H 0.5740 -0.2144 -0.5750 0.111 Uiso 1 1 calc R . .
H41B H 0.5595 -0.1709 -0.6338 0.111 Uiso 1 1 calc R . .
C42 C 0.4905(5) -0.1905(4) -0.6416(10) 0.098(4) Uani 1 1 d . . .
C51 C 0.9281(5) -0.0969(4) -0.0065(7) 0.099(4) Uani 1 1 d . . .
H51A H 0.9065 -0.0965 0.0165 0.118 Uiso 1 1 calc R . .
H51B H 0.9293 -0.0657 -0.0235 0.118 Uiso 1 1 calc R . .
C52 C 0.9935(8) -0.1156(5) 0.0642(10) 0.116(6) Uani 1 1 d . . .
C61 C 0.8887(5) -0.0439(4) -0.2313(8) 0.078(3) Uani 1 1 d . . .
H61A H 0.8607 -0.0199 -0.2422 0.093 Uiso 1 1 calc R . .
H61B H 0.8691 -0.0606 -0.2867 0.093 Uiso 1 1 calc R . .
C62 C 0.9465(7) -0.0238(5) -0.1997(10) 0.102(4) Uani 1 1 d . . .
C71 C 0.8370(4) -0.1855(3) -0.4211(6) 0.050(2) Uani 1 1 d . . .
H71A H 0.8069 -0.1607 -0.4497 0.060 Uiso 1 1 calc R . .
H71B H 0.8214 -0.2106 -0.4635 0.060 Uiso 1 1 calc R . .
C72 C 0.8949(5) -0.1692(3) -0.3937(7) 0.066(3) Uani 1 1 d . . .
C81 C 0.7918(7) -0.2713(3) -0.3236(8) 0.092(4) Uani 1 1 d . . .
H81A H 0.7487 -0.2641 -0.3719 0.111 Uiso 1 1 calc R . .
H81B H 0.8109 -0.2772 -0.3496 0.111 Uiso 1 1 calc R . .
C82 C 0.7964(5) -0.3106(4) -0.2783(10) 0.086(4) Uani 1 1 d . . .
C100 C 0.7884(4) -0.0461(3) -0.1678(6) 0.0475(19) Uani 1 1 d . . .
C101 C 0.8275(5) 0.0249(3) -0.0654(7) 0.064(3) Uani 1 1 d . . .
C102 C 0.8645(10) 0.0522(6) -0.0780(13) 0.167(9) Uani 1 1 d . . .
H10A H 0.8937 0.0325 -0.0731 0.251 Uiso 1 1 calc R . .
H10B H 0.8861 0.0758 -0.0328 0.251 Uiso 1 1 calc R . .
H10C H 0.8380 0.0663 -0.1362 0.251 Uiso 1 1 calc R . .
C103 C 0.7725(7) 0.0497(5) -0.0940(9) 0.116(5) Uani 1 1 d . . .
H10D H 0.7480 0.0585 -0.1558 0.173 Uiso 1 1 calc R . .
H10E H 0.7846 0.0768 -0.0578 0.173 Uiso 1 1 calc R . .
H10F H 0.7486 0.0300 -0.0871 0.173 Uiso 1 1 calc R . .
C104 C 0.8644(6) 0.0097(5) 0.0275(7) 0.096(4) Uani 1 1 d . . .
H10G H 0.8391 -0.0079 0.0343 0.143 Uiso 1 1 calc R . .
H10H H 0.8805 0.0362 0.0662 0.143 Uiso 1 1 calc R . .
H10I H 0.8979 -0.0091 0.0431 0.143 Uiso 1 1 calc R . .
C200 C 0.6939(4) -0.1912(3) -0.3547(6) 0.0473(19) Uani 1 1 d . . .
C201 C 0.6335(5) -0.2418(3) -0.3269(7) 0.066(3) Uani 1 1 d . . .
C202 C 0.6070(7) -0.2808(4) -0.3919(11) 0.123(6) Uani 1 1 d . . .
H20A H 0.5863 -0.2690 -0.4510 0.185 Uiso 1 1 calc R . .
H20B H 0.5781 -0.2974 -0.3913 0.185 Uiso 1 1 calc R . .
H20C H 0.6395 -0.3012 -0.3752 0.185 Uiso 1 1 calc R . .
C203 C 0.5850(7) -0.2106(5) -0.3481(13) 0.130(6) Uani 1 1 d . . .
H20D H 0.6028 -0.1875 -0.3022 0.195 Uiso 1 1 calc R . .
H20E H 0.5549 -0.2279 -0.3512 0.195 Uiso 1 1 calc R . .
H20F H 0.5654 -0.1959 -0.4048 0.195 Uiso 1 1 calc R . .
C204 C 0.6737(6) -0.2590(5) -0.2339(8) 0.099(4) Uani 1 1 d . . .
H20G H 0.7078 -0.2756 -0.2212 0.148 Uiso 1 1 calc R . .
H20H H 0.6505 -0.2792 -0.2266 0.148 Uiso 1 1 calc R . .
H20I H 0.6889 -0.2334 -0.1934 0.148 Uiso 1 1 calc R . .
C300 C 0.9118(7) -0.3257(5) 0.0798(10) 0.116(5) Uani 1 1 d . . .
H30A H 0.9308 -0.3351 0.0557 0.174 Uiso 1 1 calc R . .
H30B H 0.8839 -0.3493 0.0688 0.174 Uiso 1 1 calc R . .
H30C H 0.9429 -0.3207 0.1432 0.174 Uiso 1 1 calc R . .
C301 C 0.8132(4) -0.2024(3) -0.0451(6) 0.060(2) Uani 1 1 d . . .
C302 C 0.8119(7) -0.2235(5) 0.0130(9) 0.101(4) Uani 1 1 d . . .
H302 H 0.7880 -0.2111 0.0255 0.122 Uiso 1 1 calc R . .
C303 C 0.8439(6) -0.2624(5) 0.0551(9) 0.106(5) Uani 1 1 d . . .
H303 H 0.8433 -0.2757 0.0977 0.127 Uiso 1 1 calc R . .
C304 C 0.8769(6) -0.2820(4) 0.0357(8) 0.083(3) Uani 1 1 d . . .
C305 C 0.8770(6) -0.2617(4) -0.0250(8) 0.086(3) Uani 1 1 d . . .
H305 H 0.8995 -0.2749 -0.0393 0.103 Uiso 1 1 calc R . .
C306 C 0.8449(6) -0.2221(4) -0.0666(8) 0.083(3) Uani 1 1 d . . .
H306 H 0.8449 -0.2087 -0.1099 0.099 Uiso 1 1 calc R . .
F11 F 0.6428(7) 0.0734(3) -0.3279(9) 0.190(6) Uani 1 1 d . . .
F12 F 0.5804(4) 0.0479(4) -0.4496(8) 0.184(6) Uani 1 1 d . . .
F13 F 0.6533(4) 0.0836(3) -0.4230(7) 0.143(4) Uani 1 1 d . . .
F21 F 0.5354(4) -0.0468(4) -0.3162(7) 0.144(4) Uani 1 1 d . . .
F22 F 0.5503(5) -0.1162(4) -0.2776(8) 0.168(5) Uani 1 1 d . . .
F23 F 0.5791(4) -0.0648(3) -0.1836(7) 0.137(3) Uani 1 1 d . . .
F31 F 0.6184(6) -0.0542(6) -0.7211(9) 0.247(5) Uani 1 1 d U . .
F32 F 0.6387(8) -0.0229(6) -0.6192(13) 0.277(7) Uani 1 1 d U . .
F33 F 0.5542(5) -0.0478(6) -0.7175(9) 0.266(6) Uani 1 1 d U . .
F41 F 0.4627(4) -0.2144(4) -0.7128(6) 0.149(4) Uani 1 1 d . . .
F42 F 0.4609(4) -0.1510(4) -0.6699(8) 0.195(6) Uani 1 1 d . . .
F43 F 0.4768(4) -0.2083(4) -0.5984(6) 0.145(4) Uani 1 1 d . . .
F51 F 1.0198(6) -0.0910(4) 0.1342(7) 0.242(9) Uani 1 1 d . . .
F52 F 1.0219(4) -0.1126(4) 0.0312(9) 0.177(5) Uani 1 1 d . . .
F53 F 0.9935(4) -0.1574(3) 0.0802(6) 0.148(4) Uani 1 1 d . . .
F61 F 0.9839(5) -0.0552(5) -0.1855(9) 0.195(6) Uani 1 1 d . . .
F62 F 0.9756(4) -0.0043(3) -0.1229(6) 0.140(3) Uani 1 1 d . . .
F63 F 0.9360(5) 0.0066(4) -0.2566(6) 0.159(5) Uani 1 1 d . . .
F71 F 0.9165(3) -0.1332(2) -0.3400(5) 0.110(2) Uani 1 1 d . . .
F72 F 0.8880(3) -0.1552(2) -0.4635(5) 0.101(2) Uani 1 1 d . . .
F73 F 0.9386(3) -0.1998(2) -0.3526(5) 0.0881(19) Uani 1 1 d . . .
F81 F 0.8500(4) -0.3232(3) -0.2124(9) 0.183(6) Uani 1 1 d . . .
F82 F 0.7735(5) -0.3060(3) -0.2397(7) 0.153(4) Uani 1 1 d . . .
F83 F 0.7681(5) -0.3460(2) -0.3328(7) 0.141(4) Uani 1 1 d . . .

loop_
_atom_site_aniso_label
_atom_site_aniso_U_11
_atom_site_aniso_U_22
_atom_site_aniso_U_33
_atom_site_aniso_U_23
_atom_site_aniso_U_13
_atom_site_aniso_U_12
S1 0.0950(19) 0.0495(14) 0.0690(15) 0.0091(11) 0.0609(15) 0.0076(12)
Ir1 0.04266(17) 0.02921(17) 0.0578(2) -0.00784(13) 0.03651(16) -0.00299(12)
Ir2 0.05012(19) 0.02729(16) 0.0588(2) -0.00726(12) 0.04214(17) -0.00739(12)
P1 0.0447(11) 0.0373(11) 0.0693(14) -0.0092(10) 0.0414(11) -0.0035(9)
P2 0.0463(12) 0.0514(13) 0.0643(13) -0.0106(10) 0.0367(11) -0.0067(10)
P3 0.0429(11) 0.0336(11) 0.0708(15) -0.0069(10) 0.0350(11) 0.0003(9)
P4 0.0614(13) 0.0290(10) 0.0678(14) -0.0006(9) 0.0517(12) 0.0028(9)
Cl1 0.0588(11) 0.0313(10) 0.0701(13) -0.0004(9) 0.0494(11) -0.0056(8)
Cl1S 0.256(8) 0.257(7) 0.151(5) 0.049(4) 0.137(5) 0.068(6)
Cl2 0.0646(13) 0.0417(11) 0.0640(13) -0.0144(9) 0.0470(11) -0.0110(9)
Cl2S 0.258(6) 0.115(3) 0.303(7) 0.038(4) 0.252(6) 0.035(4)
Cl3S 0.198(19) 0.46(3) 0.095(12) -0.01(2) 0.070(13) -0.133(18)
Cl4S 0.093(16) 0.42(2) 0.111(11) -0.087(19) 0.069(13) -0.077(16)
O1 0.053(3) 0.041(3) 0.078(4) -0.007(3) 0.048(3) -0.001(3)
O2 0.060(4) 0.056(4) 0.103(5) -0.007(3) 0.065(4) -0.005(3)
O3 0.084(4) 0.120(5) 0.089(4) 0.035(3) 0.057(3) 0.037(4)
O4 0.057(4) 0.086(5) 0.085(5) -0.032(4) 0.044(4) -0.023(4)
O5 0.056(4) 0.048(4) 0.071(4) -0.008(3) 0.034(3) 0.008(3)
O6 0.045(3) 0.044(4) 0.106(5) 0.000(4) 0.041(4) -0.009(3)
O7 0.087(4) 0.055(4) 0.085(4) 0.021(3) 0.072(4) 0.025(3)
O8 0.093(5) 0.032(3) 0.080(4) 0.006(3) 0.070(4) 0.007(3)
O12 0.125(6) 0.062(4) 0.078(5) -0.007(4) 0.074(5) 0.000(4)
O13 0.098(6) 0.082(5) 0.114(6) 0.028(4) 0.086(5) 0.026(4)
O14 0.092(5) 0.045(4) 0.066(4) 0.001(3) 0.057(4) -0.006(3)
N1 0.043(4) 0.063(5) 0.074(5) -0.016(4) 0.037(4) -0.001(3)
N2 0.050(4) 0.044(4) 0.078(5) 0.001(3) 0.045(4) 0.009(3)
N3 0.053(4) 0.047(4) 0.067(5) -0.016(4) 0.038(4) 0.000(3)
N4 0.065(5) 0.045(4) 0.074(5) -0.011(4) 0.053(4) -0.019(4)
C1 0.050(6) 0.107(10) 0.092(8) -0.025(7) 0.031(6) 0.022(6)
C1S 0.201(17) 0.101(5) 0.142(7) -0.015(8) 0.142(12) -0.005(10)
C2 0.052(5) 0.071(7) 0.084(7) -0.005(6) 0.036(5) 0.021(5)
C2S 0.126(17) 0.46(3) 0.107(16) -0.04(2) 0.068(16) -0.12(2)
C11 0.060(6) 0.047(5) 0.097(8) 0.012(5) 0.050(6) 0.007(4)
C12 0.116(11) 0.077(9) 0.163(14) 0.051(9) 0.108(12) 0.048(8)
C21 0.078(7) 0.066(6) 0.105(8) -0.001(6) 0.077(7) 0.005(5)
C22 0.114(11) 0.094(10) 0.160(14) -0.007(10) 0.118(11) 0.001(9)
C31 0.108(6) 0.200(7) 0.115(6) 0.068(5) 0.079(5) 0.019(6)
C32 0.148(7) 0.226(9) 0.138(6) 0.092(6) 0.091(6) 0.017(6)
C41 0.077(7) 0.085(8) 0.113(9) -0.047(7) 0.060(7) -0.039(6)
C42 0.062(7) 0.059(7) 0.119(11) -0.010(7) 0.035(8) -0.017(6)
C51 0.079(8) 0.083(8) 0.071(7) -0.019(6) 0.020(6) 0.025(6)
C52 0.119(13) 0.062(9) 0.101(11) -0.008(8) 0.041(10) 0.005(8)
C61 0.063(6) 0.062(7) 0.111(9) -0.012(6) 0.057(6) -0.023(5)
C62 0.110(11) 0.107(11) 0.112(11) -0.032(9) 0.083(10) -0.037(9)
C71 0.064(5) 0.038(4) 0.072(6) -0.007(4) 0.055(5) -0.004(4)
C72 0.078(7) 0.053(6) 0.087(7) 0.009(5) 0.062(6) -0.001(5)
C81 0.185(13) 0.023(5) 0.111(9) -0.008(5) 0.115(10) -0.006(6)
C82 0.076(7) 0.043(6) 0.156(12) 0.003(7) 0.083(9) 0.000(5)
C100 0.045(4) 0.038(5) 0.067(5) -0.004(4) 0.040(4) 0.003(4)
C101 0.090(7) 0.039(5) 0.075(6) -0.017(4) 0.058(6) -0.007(5)
C102 0.28(2) 0.126(13) 0.217(19) -0.109(13) 0.22(2) -0.137(15)
C103 0.136(12) 0.093(10) 0.099(9) -0.029(7) 0.068(9) 0.035(9)
C104 0.091(8) 0.106(10) 0.080(8) -0.041(7) 0.051(7) -0.016(7)
C200 0.054(5) 0.031(4) 0.062(5) -0.009(4) 0.040(4) -0.007(4)
C201 0.084(7) 0.042(5) 0.108(8) -0.008(5) 0.078(7) -0.020(5)
C202 0.146(13) 0.076(9) 0.173(15) -0.040(9) 0.115(12) -0.066(9)
C203 0.129(12) 0.106(11) 0.237(19) 0.036(12) 0.155(14) 0.014(9)
C204 0.117(10) 0.094(9) 0.114(10) 0.025(8) 0.088(9) -0.009(8)
C300 0.137(12) 0.080(9) 0.130(12) 0.035(9) 0.086(11) 0.032(9)
C301 0.072(6) 0.055(6) 0.063(6) 0.000(4) 0.047(5) 0.003(5)
C302 0.141(12) 0.099(10) 0.126(11) 0.038(8) 0.114(10) 0.046(9)
C303 0.121(11) 0.115(11) 0.111(10) 0.049(9) 0.088(9) 0.045(9)
C304 0.092(8) 0.062(7) 0.083(8) 0.013(6) 0.052(7) 0.014(6)
C305 0.123(10) 0.057(7) 0.100(9) 0.011(6) 0.083(8) 0.024(7)
C306 0.128(10) 0.060(7) 0.095(8) 0.011(6) 0.088(8) 0.017(7)
F11 0.310(17) 0.080(6) 0.267(14) 0.028(8) 0.226(15) 0.069(8)
F12 0.071(5) 0.159(9) 0.238(13) 0.102(9) 0.063(7) 0.054(6)
F13 0.165(8) 0.091(6) 0.234(11) 0.087(6) 0.156(8) 0.061(5)
F21 0.088(5) 0.180(10) 0.173(9) 0.001(7) 0.089(6) 0.040(6)
F22 0.193(10) 0.146(8) 0.292(13) -0.082(9) 0.214(11) -0.086(8)
F23 0.174(8) 0.140(7) 0.213(10) -0.015(7) 0.177(8) -0.004(6)
F31 0.194(9) 0.354(14) 0.202(8) 0.177(8) 0.132(8) 0.038(10)
F32 0.219(9) 0.185(8) 0.299(12) 0.068(8) 0.110(10) 0.030(9)
F33 0.123(6) 0.391(15) 0.223(10) 0.205(10) 0.085(6) 0.062(7)
F41 0.112(6) 0.173(9) 0.113(6) -0.056(6) 0.051(5) -0.074(6)
F42 0.078(6) 0.131(9) 0.207(12) -0.001(8) 0.017(6) 0.005(6)
F43 0.094(6) 0.204(10) 0.114(6) -0.020(6) 0.057(5) -0.072(6)
F51 0.173(10) 0.141(9) 0.123(8) -0.048(7) -0.034(7) 0.040(8)
F52 0.073(6) 0.180(11) 0.202(12) -0.016(9) 0.055(7) -0.013(6)
F53 0.133(7) 0.111(7) 0.115(7) 0.015(5) 0.042(6) 0.052(6)
F61 0.145(9) 0.255(15) 0.276(15) -0.021(12) 0.177(10) -0.007(9)
F62 0.144(7) 0.128(7) 0.125(6) -0.043(6) 0.077(6) -0.089(6)
F63 0.171(9) 0.209(11) 0.126(7) -0.041(7) 0.109(7) -0.122(8)
F71 0.103(5) 0.074(4) 0.138(6) -0.033(4) 0.071(5) -0.041(4)
F72 0.111(5) 0.119(6) 0.120(5) 0.036(4) 0.095(5) 0.006(4)
F73 0.070(4) 0.095(5) 0.122(5) 0.016(4) 0.072(4) 0.012(3)
F81 0.104(6) 0.068(5) 0.281(13) 0.064(7) 0.080(8) 0.012(5)
F82 0.190(10) 0.125(8) 0.209(10) 0.008(7) 0.159(9) -0.039(7)
F83 0.196(9) 0.038(4) 0.181(9) -0.005(4) 0.118(8) -0.020(5)

loop_
_atom_type_symbol
_atom_type_description
_atom_type_scat_dispersion_real
_atom_type_scat_dispersion_imag
_atom_type_scat_source
C C 0.0033 0.0016 'International Tables Vol C Tables 4.2.6.8 and 6.1.1.4'
H H 0.0000 0.0000 'International Tables Vol C Tables 4.2.6.8 and 6.1.1.4'
N N 0.0061 0.0033 'International Tables Vol C Tables 4.2.6.8 and 6.1.1.4'
O O 0.0106 0.0060 'International Tables Vol C Tables 4.2.6.8 and 6.1.1.4'
F F 0.0171 0.0103 'International Tables Vol C Tables 4.2.6.8 and 6.1.1.4'
P P 0.1023 0.0942 'International Tables Vol C Tables 4.2.6.8 and 6.1.1.4'
S S 0.1246 0.1234 'International Tables Vol C Tables 4.2.6.8 and 6.1.1.4'
Cl Cl 0.1484 0.1585 'International Tables Vol C Tables 4.2.6.8 and 6.1.1.4'
Ir Ir -1.4442 7.9887 'International Tables Vol C Tables 4.2.6.8 and 6.1.1.4'

loop_
_geom_angle_atom_site_label_1
_geom_angle_atom_site_label_2
_geom_angle_atom_site_label_3
_geom_angle
O13 S1 O12 113.5(5)
O13 S1 O14 112.5(5)
O12 S1 O14 111.5(4)
O13 S1 C301 106.9(4)
O12 S1 C301 107.2(5)
O14 S1 C301 104.6(4)
C100 Ir1 O14 98.2(3)
C100 Ir1 P1 91.0(2)
O14 Ir1 P1 96.12(19)
C100 Ir1 P3 88.5(2)
O14 Ir1 P3 87.47(19)
P1 Ir1 P3 176.41(8)
C100 Ir1 Ir2 169.1(2)
O14 Ir1 Ir2 92.41(16)
P1 Ir1 Ir2 90.09(6)
P3 Ir1 Ir2 89.79(6)
C200 Ir2 P2 86.4(3)
C200 Ir2 P4 92.8(3)
P2 Ir2 P4 176.24(8)
C200 Ir2 Cl1 176.4(2)
P2 Ir2 Cl1 92.75(8)
P4 Ir2 Cl1 88.33(7)
C200 Ir2 Cl2 93.1(2)
P2 Ir2 Cl2 86.14(8)
P4 Ir2 Cl2 90.25(7)
Cl1 Ir2 Cl2 90.35(7)
C200 Ir2 Ir1 88.7(2)
P2 Ir2 Ir1 92.12(6)
P4 Ir2 Ir1 91.52(5)
Cl1 Ir2 Ir1 87.83(5)
Cl2 Ir2 Ir1 177.42(5)
O2 P1 O1 98.0(3)
O2 P1 N1 99.2(4)
O1 P1 N1 102.7(4)
O2 P1 Ir1 119.9(3)
O1 P1 Ir1 114.8(2)
N1 P1 Ir1 118.7(3)
O3 P2 O4 100.8(5)
O3 P2 N1 102.2(5)
O4 P2 N1 98.9(4)
O3 P2 Ir2 121.8(3)
O4 P2 Ir2 112.7(3)
N1 P2 Ir2 117.0(3)
O5 P3 O6 96.5(4)
O5 P3 N2 97.5(4)
O6 P3 N2 106.1(4)
O5 P3 Ir1 117.8(3)
O6 P3 Ir1 117.2(3)
N2 P3 Ir1 118.1(3)
O7 P4 O8 96.5(3)
O7 P4 N2 103.2(4)
O8 P4 N2 101.3(4)
O7 P4 Ir2 119.7(3)
O8 P4 Ir2 116.2(3)
N2 P4 Ir2 116.6(2)
C11 O1 P1 120.3(6)
C21 O2 P1 125.8(6)
C31 O3 P2 134.0(9)
C41 O4 P2 127.4(7)
C51 O5 P3 126.9(7)
C61 O6 P3 124.5(6)
C71 O7 P4 131.2(5)
C81 O8 P4 118.5(6)
S1 O14 Ir1 131.3(4)
C1 N1 P2 119.9(7)
C1 N1 P1 119.4(7)
P2 N1 P1 120.1(4)
C2 N2 P4 120.4(6)
C2 N2 P3 119.4(6)
P4 N2 P3 120.1(4)
C100 N3 C101 179.7(10)
C200 N4 C201 173.3(10)
Cl1S C1S Cl2S 109.7(8)
Cl4S C2S Cl3S 111(2)
O1 C11 C12 110.2(9)
F12 C12 F13 112.5(13)
F12 C12 F11 99.8(13)
F13 C12 F11 103.4(14)
F12 C12 C11 119.3(14)
F13 C12 C11 113.2(11)
F11 C12 C11 106.1(12)
O2 C21 C22 107.8(10)
F23 C22 F22 108.2(12)
F23 C22 F21 107.3(11)
F22 C22 F21 105.5(14)
F23 C22 C21 112.0(13)
F22 C22 C21 113.1(11)
F21 C22 C21 110.4(11)
C32 C31 O3 125.6(18)
F31 C32 C31 134(2)
F31 C32 F33 103.4(17)
C31 C32 F33 121(2)
F31 C32 F32 83.7(17)
C31 C32 F32 87.6(18)
F33 C32 F32 88(2)
O4 C41 C42 110.2(11)
F43 C42 F41 105.9(10)
F43 C42 F42 104.5(15)
F41 C42 F42 103.7(13)
F43 C42 C41 115.8(13)
F41 C42 C41 114.1(14)
F42 C42 C41 111.7(11)
O5 C51 C52 106.5(9)
F53 C52 F51 111.5(16)
F53 C52 F52 106.4(15)
F51 C52 F52 111.7(18)
F53 C52 C51 111.9(15)
F51 C52 C51 107.5(13)
F52 C52 C51 107.7(14)
O6 C61 C62 107.0(10)
F62 C62 F61 103.9(14)
F62 C62 F63 108.9(12)
F61 C62 F63 111.5(13)
F62 C62 C61 111.6(12)
F61 C62 C61 111.0(13)
F63 C62 C61 109.8(13)
O7 C71 C72 108.0(8)
F73 C72 F72 107.1(8)
F73 C72 F71 106.4(9)
F72 C72 F71 105.4(8)
F73 C72 C71 114.4(8)
F72 C72 C71 110.4(9)
F71 C72 C71 112.6(8)
C82 C81 O8 110.4(10)
F81 C82 F82 99.6(14)
F81 C82 F83 107.9(10)
F82 C82 F83 106.3(10)
F81 C82 C81 116.2(11)
F82 C82 C81 114.4(10)
F83 C82 C81 111.4(12)
N3 C100 Ir1 172.5(8)
N3 C101 C102 107.4(9)
N3 C101 C104 109.1(8)
C102 C101 C104 110.9(12)
N3 C101 C103 106.2(9)
C102 C101 C103 112.4(13)
C104 C101 C103 110.6(10)
N4 C200 Ir2 174.6(8)
N4 C201 C203 105.7(8)
N4 C201 C204 109.0(9)
C203 C201 C204 113.1(11)
N4 C201 C202 106.6(9)
C203 C201 C202 111.2(12)
C204 C201 C202 110.9(10)
C302 C301 C306 118.4(10)
C302 C301 S1 119.9(8)
C306 C301 S1 121.7(8)
C301 C302 C303 122.2(11)
C302 C303 C304 120.1(12)
C305 C304 C303 118.2(11)
C305 C304 C300 120.5(12)
C303 C304 C300 121.3(12)
C304 C305 C306 121.4(11)
C301 C306 C305 119.7(10)

loop_
_geom_bond_atom_site_label_1
_geom_bond_atom_site_label_2
_geom_bond_distance
S1 O13 1.434(8)
S1 O12 1.478(8)
S1 O14 1.488(6)
S1 C301 1.783(10)
Ir1 C100 1.952(8)
Ir1 O14 2.233(6)
Ir1 P1 2.263(2)
Ir1 P3 2.278(2)
Ir1 Ir2 2.7573(5)
Ir2 C200 1.911(8)
Ir2 P2 2.270(2)
Ir2 P4 2.275(2)
Ir2 Cl1 2.4208(18)
Ir2 Cl2 2.518(2)
P1 O2 1.587(6)
P1 O1 1.615(6)
P1 N1 1.662(8)
P2 O3 1.581(8)
P2 O4 1.614(7)
P2 N1 1.660(8)
P3 O5 1.573(7)
P3 O6 1.598(6)
P3 N2 1.670(7)
P4 O7 1.603(6)
P4 O8 1.611(6)
P4 N2 1.649(8)
Cl1S C1S 1.713(12)
Cl2S C1S 1.717(11)
Cl3S C2S 1.68(2)
Cl4S C2S 1.676(19)
O1 C11 1.412(11)
O2 C21 1.433(11)
O3 C31 1.355(15)
O4 C41 1.406(12)
O5 C51 1.435(12)
O6 C61 1.412(13)
O7 C71 1.410(10)
O8 C81 1.436(11)
N1 C1 1.501(11)
N2 C2 1.500(11)
N3 C100 1.160(10)
N3 C101 1.464(11)
N4 C200 1.162(10)
N4 C201 1.465(11)
C11 C12 1.466(14)
C12 F12 1.221(17)
C12 F13 1.307(15)
C12 F11 1.409(19)
C21 C22 1.468(15)
C22 F23 1.293(15)
C22 F22 1.325(16)
C22 F21 1.358(17)
C31 C32 1.24(2)
C32 F31 1.21(2)
C32 F33 1.24(2)
C32 F32 1.67(3)
C41 C42 1.429(16)
C42 F43 1.275(17)
C42 F41 1.299(16)
C42 F42 1.338(15)
C51 C52 1.558(19)
C52 F53 1.278(17)
C52 F51 1.298(17)
C52 F52 1.35(2)
C61 C62 1.483(16)
C62 F62 1.311(15)
C62 F61 1.313(18)
C62 F63 1.320(17)
C71 C72 1.472(12)
C72 F73 1.324(11)
C72 F72 1.340(11)
C72 F71 1.345(12)
C81 C82 1.423(15)
C82 F81 1.282(14)
C82 F82 1.313(15)
C82 F83 1.341(14)
C101 C102 1.489(16)
C101 C104 1.490(15)
C101 C103 1.494(16)
C201 C203 1.499(16)
C201 C204 1.506(15)
C201 C202 1.522(15)
C300 C304 1.521(16)
C301 C302 1.341(14)
C301 C306 1.373(14)
C302 C303 1.372(16)
C303 C304 1.373(17)
C304 C305 1.354(16)
C305 C306 1.389(15)
